data_7063597
loop_
_publ_author_name
'Short, Jonathan I.'
'Rushbridge, Elizabeth K.'
'Blundell, Toby J.'
'Ogar, Joseph O.'
'Yang, Songjie'
'Wallis, John D.'
'Martin, Lee'

_publ_section_title
;
 A series of enantiopure BEDT-TTF-acetamide derivatives with two
 stereogenic centres
;
_journal_name_full 'New Journal of Chemistry'
_journal_paper_doi 10.1039/D4NJ03967J
_journal_year 2025
_chemical_absolute_configuration rmad
_chemical_formula_moiety 'C17 H17 N O3 S5'
_chemical_formula_sum 'C17 H17 N O3 S5'
_chemical_formula_weight 443.61
_chemical_melting_point 421
_chemical_name_common 1S5R8T
_chemical_name_systematic
'(1'S,5R)-N-(1'-(2'-phenyl-1'-methoxycarbonyl)ethyl)- 2-thioxo-5,6-dihydro-[1,3]dithiolo[4,5-b]dithiin -5-yl-acetamide'
_space_group_crystal_system triclinic
_space_group_IT_number 1
_space_group_name_Hall 'P 1'
_space_group_name_H-M_alt 'P 1'
_atom_sites_solution_hydrogens geom
_audit_creation_date 2024-05-28
_audit_creation_method
;
Olex2 1.5
(compiled 2024.02.16 svn.r378c4104 for OlexSys, GUI svn.r6928)
;
_audit_update_record
;
2024-09-07 deposited with the CCDC.	2024-12-11 downloaded from the CCDC.
;
_cell_angle_alpha 88.5400(10)
_cell_angle_beta 83.4310(10)
_cell_angle_gamma 89.7430(10)
_cell_formula_units_Z 2
_cell_length_a 5.10160(10)
_cell_length_b 10.47510(10)
_cell_length_c 18.4059(3)
_cell_measurement_reflns_used 29862
_cell_measurement_temperature 120
_cell_measurement_theta_max 79.2190
_cell_measurement_theta_min 2.4370
_cell_volume 976.83(3)
_computing_cell_refinement 'CrysAlisPro 1.171.42.92a (Rigaku OD, 2023)'
_computing_data_collection 'CrysAlisPro 1.171.42.92a (Rigaku OD, 2023)'
_computing_data_reduction 'CrysAlisPro 1.171.42.92a (Rigaku OD, 2023)'
_computing_molecular_graphics 'Olex2 1.5 (Dolomanov et al., 2009)'
_computing_publication_material 'Olex2 1.5 (Dolomanov et al., 2009)'
_computing_structure_refinement 'SHELXL 2018/3 (Sheldrick, 2015)'
_computing_structure_solution 'SHELXT 2018/2 (Sheldrick, 2018)'
_diffrn_ambient_environment N~2~
_diffrn_ambient_temperature 120
_diffrn_detector 'Hybrid Pixel Array Detector'
_diffrn_detector_area_resol_mean 10.0000
_diffrn_detector_type 'HyPix-Arc 100'
_diffrn_measured_fraction_theta_full 0.999
_diffrn_measured_fraction_theta_max 0.927
_diffrn_measurement_device 'four-circle diffractometer'
_diffrn_measurement_device_type 'XtaLAB Synergy R, DW system, HyPix-Arc 100'
_diffrn_measurement_method '\w scans'
_diffrn_radiation_monochromator mirror
_diffrn_radiation_probe x-ray
_diffrn_radiation_type 'Cu K\a'
_diffrn_radiation_wavelength 1.54184
_diffrn_reflns_av_R_equivalents 0.0566
_diffrn_reflns_av_unetI/netI 0.0358
_diffrn_reflns_Laue_measured_fraction_full 0.999
_diffrn_reflns_Laue_measured_fraction_max 0.927
_diffrn_reflns_limit_h_max 6
_diffrn_reflns_limit_h_min -6
_diffrn_reflns_limit_k_max 12
_diffrn_reflns_limit_k_min -13
_diffrn_reflns_limit_l_max 22
_diffrn_reflns_limit_l_min -23
_diffrn_reflns_number 41559
_diffrn_reflns_point_group_measured_fraction_full 0.982
_diffrn_reflns_point_group_measured_fraction_max 0.882
_diffrn_reflns_theta_full 67.684
_diffrn_reflns_theta_max 79.360
_diffrn_reflns_theta_min 2.417
_diffrn_source 'Rotating-anode X-ray tube'
_diffrn_source_type 'Rigaku (Cu) X-ray Source'
_exptl_absorpt_coefficient_mu 5.625
_exptl_absorpt_correction_T_max 1.000
_exptl_absorpt_correction_T_min 0.159
_exptl_absorpt_correction_type gaussian
_exptl_absorpt_process_details
;
CrysAlisPro 1.171.42.92a (Rigaku Oxford Diffraction, 2023)
Numerical absorption correction based on gaussian integration over
a multifaceted crystal model
Empirical absorption correction using spherical harmonics,
implemented in SCALE3 ABSPACK scaling algorithm.
;
_exptl_crystal_colour yellow
_exptl_crystal_density_diffrn 1.508
_exptl_crystal_description plate
_exptl_crystal_F_000 460
_exptl_crystal_recrystallization_method 'Re-crystallisation from solvent: THF'
_exptl_crystal_size_max 0.43
_exptl_crystal_size_mid 0.09
_exptl_crystal_size_min 0.02
_refine_diff_density_max 0.852
_refine_diff_density_min -0.513
_refine_diff_density_rms 0.091
_refine_ls_abs_structure_details
;
 Flack x determined using 3291 quotients [(I+)-(I-)]/[(I+)+(I-)]
 (Parsons, Flack and Wagner, Acta Cryst. B69 (2013) 249-259).
;
_refine_ls_abs_structure_Flack 0.00(2)
_refine_ls_extinction_method none
_refine_ls_goodness_of_fit_ref 1.083
_refine_ls_hydrogen_treatment mixed
_refine_ls_matrix_type full
_refine_ls_number_parameters 473
_refine_ls_number_reflns 7506
_refine_ls_number_restraints 3
_refine_ls_restrained_S_all 1.083
_refine_ls_R_factor_all 0.0548
_refine_ls_R_factor_gt 0.0534
_refine_ls_shift/su_max 0.000
_refine_ls_shift/su_mean 0.000
_refine_ls_structure_factor_coef Fsqd
_refine_ls_weighting_details 'w=1/[\s^2^(Fo^2^)+(0.1199P)^2^] where P=(Fo^2^+2Fc^2^)/3'
_refine_ls_weighting_scheme calc
_refine_ls_wR_factor_gt 0.1453
_refine_ls_wR_factor_ref 0.1471
_reflns_Friedel_coverage 0.904
_reflns_Friedel_fraction_full 0.964
_reflns_Friedel_fraction_max 0.838
_reflns_number_gt 7235
_reflns_number_total 7506
_reflns_threshold_expression 'I > 2\s(I)'
_cod_data_source_file d4nj03967j2.cif
_cod_data_source_block 1S5R8T
_cod_database_code 7063597
_shelx_shelxl_version_number 2018/3
_shelx_space_group_comment
;
The symmetry employed for this shelxl refinement is uniquely defined
by the following loop, which should always be used as a source of
symmetry information in preference to the above space-group names.
They are only intended as comments.
;
_shelx_estimated_absorpt_t_max 0.896
_shelx_estimated_absorpt_t_min 0.196
_olex2_refinement_description
;
1. Fixed Uiso
 At 1.2 times of:
  All C(H) groups, All C(H,H) groups
 At 1.5 times of:
  All C(H,H,H) groups
2.a Ternary CH refined with riding coordinates:
 C4A(H4A), C8A(H8A), C5B(H5B), C8B(H8B)
2.b Secondary CH2 refined with riding coordinates:
 C5A(H5AA,H5AB), C6A(H6AA,H6AB), C11A(H11A,H11B), C4B(H4BA,H4BB), C6B(H6BA,
 H6BB), C11B(H11C,H11D)
2.c Aromatic/amide H refined with riding coordinates:
 N1A(H1A), C13A(H13A), C14A(H14A), C15A(H15A), C16A(H16A), C17A(H17A),
 N1B(H1B), C13B(H13B), C14B(H14B), C15B(H15B), C16B(H16B), C17B(H17B)
2.d Idealised Me refined as rotating group:
 C10A(H10A,H10B,H10C), C10B(H10D,H10E,H10F)
;
_olex2_submission_special_instructions 'No special instructions were received'

loop_
_space_group_symop_operation_xyz
'x, y, z'

loop_
_atom_site_label
_atom_site_type_symbol
_atom_site_fract_x
_atom_site_fract_y
_atom_site_fract_z
_atom_site_U_iso_or_equiv
_atom_site_adp_type
_atom_site_occupancy
_atom_site_site_symmetry_order
_atom_site_calc_flag
_atom_site_refinement_flags_posn
_atom_site_refinement_flags_adp
_atom_site_refinement_flags_occupancy
_atom_site_disorder_assembly
_atom_site_disorder_group
S1A S 1.1445(3) 1.59631(16) 1.17108(9) 0.0340(4) Uani 1 1 d . . . . .
S2A S 0.7738(3) 1.74117(14) 1.08546(8) 0.0247(3) Uani 1 1 d . . . . .
S3A S 1.0281(3) 1.51568(14) 1.02449(8) 0.0250(3) Uani 1 1 d . . . . .
S4A S 0.4568(3) 1.79469(14) 0.96225(8) 0.0238(3) Uani 1 1 d . . . . .
S5A S 0.7653(3) 1.51662(14) 0.88980(8) 0.0266(3) Uani 1 1 d . . . . .
O1A O 0.6698(8) 1.8230(5) 0.7151(2) 0.0296(10) Uani 1 1 d . . . . .
O2A O -0.0094(10) 1.9348(5) 0.5418(3) 0.0376(11) Uani 1 1 d . . . . .
O3A O 0.1852(13) 2.0439(5) 0.6237(3) 0.0508(15) Uani 1 1 d . . . . .
N1A N 0.2332(9) 1.8289(5) 0.7017(3) 0.0250(11) Uani 1 1 d . . . . .
H1A H 0.072348 1.832283 0.724715 0.07(3) Uiso 1 1 calc R . . . .
C1A C 0.9907(11) 1.6175(6) 1.0978(3) 0.0255(12) Uani 1 1 d . . . . .
C2A C 0.6824(11) 1.6959(6) 1.0010(3) 0.0234(12) Uani 1 1 d . . . . .
C3A C 0.8025(12) 1.5889(6) 0.9728(3) 0.0242(12) Uani 1 1 d . . . . .
C4A C 0.5476(11) 1.7595(6) 0.8661(3) 0.0224(11) Uani 1 1 d . . . . .
H4A H 0.733728 1.787210 0.851208 0.027 Uiso 1 1 calc R U . . .
C5A C 0.5235(12) 1.6174(6) 0.8521(3) 0.0261(12) Uani 1 1 d . . . . .
H5AA H 0.538290 1.605467 0.798625 0.031 Uiso 1 1 calc R U . . .
H5AB H 0.345373 1.588494 0.872889 0.031 Uiso 1 1 calc R U . . .
C6A C 0.3618(11) 1.8399(6) 0.8234(3) 0.0252(12) Uani 1 1 d . . . . .
H6AA H 0.178049 1.810298 0.836377 0.030 Uiso 1 1 calc R U . . .
H6AB H 0.371022 1.930420 0.837131 0.030 Uiso 1 1 calc R U . . .
C7A C 0.4365(11) 1.8293(6) 0.7419(3) 0.0235(12) Uani 1 1 d . . . . .
C8A C 0.2633(12) 1.8232(6) 0.6231(3) 0.0257(12) Uani 1 1 d . . . . .
H8A H 0.455747 1.827489 0.605239 0.031 Uiso 1 1 calc R U . . .
C9A C 0.1264(12) 1.9392(7) 0.5914(4) 0.0299(14) Uani 1 1 d . . . . .
C10A C 0.056(2) 2.1599(8) 0.5996(6) 0.067(3) Uani 1 1 d . . . . .
H10A H 0.129541 2.182879 0.549459 0.101 Uiso 1 1 calc R U . . .
H10B H 0.087168 2.229652 0.632079 0.101 Uiso 1 1 calc R U . . .
H10C H -0.133589 2.144855 0.601217 0.101 Uiso 1 1 calc R U . . .
C11A C 0.1506(12) 1.6985(7) 0.5961(4) 0.0298(13) Uani 1 1 d . . . . .
H11A H -0.042660 1.696398 0.609948 0.036 Uiso 1 1 calc R U . . .
H11B H 0.183656 1.697060 0.542064 0.036 Uiso 1 1 calc R U . . .
C12A C 0.2732(12) 1.5820(6) 0.6280(4) 0.0276(13) Uani 1 1 d . . . . .
C13A C 0.1664(14) 1.5264(7) 0.6939(4) 0.0366(15) Uani 1 1 d . . . . .
H13A H 0.011649 1.562101 0.719287 0.044 Uiso 1 1 calc R U . . .
C14A C 0.2806(18) 1.4199(7) 0.7235(4) 0.0431(18) Uani 1 1 d . . . . .
H14A H 0.201427 1.381766 0.768024 0.052 Uiso 1 1 calc R U . . .
C15A C 0.5119(17) 1.3687(7) 0.6880(5) 0.0455(18) Uani 1 1 d . . . . .
H15A H 0.595298 1.297812 0.709032 0.055 Uiso 1 1 calc R U . . .
C16A C 0.6172(16) 1.4216(8) 0.6226(5) 0.0455(19) Uani 1 1 d . . . . .
H16A H 0.772248 1.385593 0.597626 0.055 Uiso 1 1 calc R U . . .
C17A C 0.5006(13) 1.5275(7) 0.5921(4) 0.0347(15) Uani 1 1 d . . . . .
H17A H 0.576321 1.562779 0.546450 0.042 Uiso 1 1 calc R U . . .
S1B S -0.1444(3) 1.11268(16) 0.82895(9) 0.0338(4) Uani 1 1 d . . . . .
S2B S -0.0288(3) 1.01897(14) 0.97574(8) 0.0250(3) Uani 1 1 d . . . . .
S3B S 0.2259(3) 1.24871(14) 0.91467(8) 0.0249(3) Uani 1 1 d . . . . .
S4B S 0.2326(3) 1.00740(14) 1.11082(8) 0.0267(3) Uani 1 1 d . . . . .
S5B S 0.5417(3) 1.29058(13) 1.03808(8) 0.0234(3) Uani 1 1 d . . . . .
O1B O 0.3305(8) 1.2988(5) 1.2852(2) 0.0303(10) Uani 1 1 d . . . . .
O2B O 1.0035(11) 1.3907(5) 1.4602(3) 0.0429(12) Uani 1 1 d . . . . .
O3B O 0.8355(11) 1.5088(5) 1.3738(3) 0.0411(12) Uani 1 1 d . . . . .
N1B N 0.7674(9) 1.3016(5) 1.2979(3) 0.0229(10) Uani 1 1 d . . . . .
H1B H 0.927464 1.306669 1.274401 0.05(2) Uiso 1 1 calc R . . . .
C1B C 0.0090(11) 1.1266(6) 0.9020(3) 0.0258(12) Uani 1 1 d . . . . .
C2B C 0.1968(11) 1.0882(6) 1.0279(3) 0.0225(11) Uani 1 1 d . . . . .
C3B C 0.3153(11) 1.1955(6) 0.9993(3) 0.0223(11) Uani 1 1 d . . . . .
C4B C 0.4752(11) 1.1042(6) 1.1481(3) 0.0251(12) Uani 1 1 d . . . . .
H4BA H 0.461142 1.087574 1.201629 0.030 Uiso 1 1 calc R U . . .
H4BB H 0.653014 1.076300 1.127204 0.030 Uiso 1 1 calc R U . . .
C5B C 0.4514(11) 1.2478(6) 1.1342(3) 0.0221(11) Uani 1 1 d . . . . .
H5B H 0.265560 1.275311 1.149218 0.027 Uiso 1 1 calc R U . . .
C6B C 0.6367(11) 1.3227(6) 1.1761(3) 0.0248(12) Uani 1 1 d . . . . .
H6BA H 0.628241 1.414406 1.162114 0.030 Uiso 1 1 calc R U . . .
H6BB H 0.820034 1.293005 1.162953 0.030 Uiso 1 1 calc R U . . .
C7B C 0.5639(12) 1.3063(6) 1.2584(3) 0.0245(12) Uani 1 1 d . . . . .
C8B C 0.7416(12) 1.2887(6) 1.3772(3) 0.0272(13) Uani 1 1 d . . . . .
H8B H 0.549648 1.292015 1.395696 0.033 Uiso 1 1 calc R U . . .
C9B C 0.8780(13) 1.3995(7) 1.4090(4) 0.0320(14) Uani 1 1 d . . . . .
C10B C 0.968(2) 1.6192(8) 1.3967(5) 0.051(2) Uani 1 1 d . . . . .
H10D H 0.921880 1.694407 1.368027 0.077 Uiso 1 1 calc R U . . .
H10E H 1.159573 1.605592 1.388858 0.077 Uiso 1 1 calc R U . . .
H10F H 0.914057 1.632830 1.448714 0.077 Uiso 1 1 calc R U . . .
C11B C 0.8524(13) 1.1610(7) 1.4023(4) 0.0302(13) Uani 1 1 d . . . . .
H11C H 1.045113 1.159150 1.387435 0.036 Uiso 1 1 calc R U . . .
H11D H 0.823810 1.154448 1.456407 0.036 Uiso 1 1 calc R U . . .
C12B C 0.7287(12) 1.0477(6) 1.3714(4) 0.0282(13) Uani 1 1 d . . . . .
C13B C 0.8388(14) 0.9958(7) 1.3057(4) 0.0335(15) Uani 1 1 d . . . . .
H13B H 0.994265 1.032259 1.280240 0.040 Uiso 1 1 calc R U . . .
C14B C 0.7236(16) 0.8922(7) 1.2774(4) 0.0394(16) Uani 1 1 d . . . . .
H14B H 0.802464 0.856747 1.233191 0.047 Uiso 1 1 calc R U . . .
C15B C 0.4921(15) 0.8389(7) 1.3132(5) 0.0414(17) Uani 1 1 d . . . . .
H15B H 0.410219 0.769156 1.292713 0.050 Uiso 1 1 calc R U . . .
C16B C 0.3844(14) 0.8885(7) 1.3782(4) 0.0385(16) Uani 1 1 d . . . . .
H16B H 0.229125 0.851687 1.403475 0.046 Uiso 1 1 calc R U . . .
C17B C 0.5011(13) 0.9923(7) 1.4071(4) 0.0341(15) Uani 1 1 d . . . . .
H17B H 0.423955 1.025888 1.452064 0.041 Uiso 1 1 calc R U . . .

loop_
_atom_site_aniso_label
_atom_site_aniso_U_11
_atom_site_aniso_U_22
_atom_site_aniso_U_33
_atom_site_aniso_U_23
_atom_site_aniso_U_13
_atom_site_aniso_U_12
S1A 0.0350(8) 0.0370(9) 0.0327(8) 0.0008(7) -0.0153(7) 0.0023(6)
S2A 0.0245(6) 0.0266(7) 0.0239(7) -0.0011(5) -0.0063(5) 0.0016(5)
S3A 0.0235(7) 0.0240(7) 0.0283(7) 0.0017(5) -0.0071(5) -0.0001(5)
S4A 0.0208(6) 0.0279(7) 0.0232(7) -0.0017(5) -0.0046(5) 0.0027(5)
S5A 0.0292(7) 0.0255(7) 0.0258(7) -0.0022(6) -0.0063(6) 0.0033(6)
O1A 0.0144(19) 0.047(3) 0.027(2) -0.0023(19) -0.0031(16) 0.0048(17)
O2A 0.042(3) 0.044(3) 0.030(2) 0.001(2) -0.018(2) 0.007(2)
O3A 0.067(4) 0.036(3) 0.056(3) -0.008(2) -0.037(3) 0.021(3)
N1A 0.012(2) 0.036(3) 0.027(3) -0.003(2) -0.0022(18) 0.0015(19)
C1A 0.018(3) 0.027(3) 0.032(3) 0.004(2) -0.006(2) -0.008(2)
C2A 0.021(3) 0.027(3) 0.022(3) -0.001(2) 0.001(2) -0.001(2)
C3A 0.025(3) 0.023(3) 0.025(3) 0.002(2) -0.003(2) -0.003(2)
C4A 0.017(2) 0.030(3) 0.021(3) 0.001(2) -0.002(2) -0.001(2)
C5A 0.026(3) 0.030(3) 0.022(3) -0.001(2) -0.003(2) -0.004(2)
C6A 0.018(3) 0.033(3) 0.026(3) 0.000(2) -0.006(2) 0.001(2)
C7A 0.017(2) 0.026(3) 0.028(3) 0.002(2) -0.004(2) 0.001(2)
C8A 0.020(3) 0.034(3) 0.024(3) 0.001(2) -0.005(2) 0.004(2)
C9A 0.022(3) 0.039(4) 0.029(3) -0.001(3) -0.004(3) 0.005(2)
C10A 0.109(9) 0.035(5) 0.069(6) -0.012(4) -0.058(6) 0.026(5)
C11A 0.023(3) 0.038(4) 0.028(3) -0.005(3) -0.005(2) 0.006(3)
C12A 0.019(3) 0.033(3) 0.032(3) -0.005(3) -0.011(2) 0.000(2)
C13A 0.034(3) 0.043(4) 0.032(4) -0.004(3) 0.000(3) -0.003(3)
C14A 0.062(5) 0.034(4) 0.035(4) 0.001(3) -0.011(3) -0.010(3)
C15A 0.058(5) 0.027(4) 0.057(5) -0.001(3) -0.028(4) 0.003(3)
C16A 0.040(4) 0.032(4) 0.064(5) -0.002(3) -0.007(4) 0.009(3)
C17A 0.030(3) 0.032(3) 0.041(4) 0.000(3) 0.001(3) 0.001(3)
S1B 0.0332(8) 0.0382(9) 0.0328(8) -0.0001(7) -0.0159(6) -0.0003(6)
S2B 0.0226(7) 0.0247(7) 0.0286(7) -0.0001(5) -0.0071(5) 0.0000(5)
S3B 0.0248(7) 0.0265(7) 0.0242(7) 0.0022(5) -0.0072(5) -0.0001(5)
S4B 0.0299(7) 0.0253(7) 0.0256(7) 0.0045(6) -0.0062(6) -0.0033(6)
S5B 0.0207(6) 0.0265(7) 0.0231(7) 0.0037(5) -0.0041(5) -0.0026(5)
O1B 0.0146(19) 0.048(3) 0.028(2) 0.002(2) -0.0017(16) -0.0014(18)
O2B 0.050(3) 0.045(3) 0.038(3) 0.005(2) -0.024(2) -0.011(2)
O3B 0.049(3) 0.037(3) 0.041(3) 0.006(2) -0.024(2) -0.016(2)
N1B 0.013(2) 0.032(3) 0.024(2) 0.004(2) -0.0048(18) -0.0045(18)
C1B 0.021(3) 0.026(3) 0.030(3) -0.002(2) -0.004(2) 0.002(2)
C2B 0.021(3) 0.023(3) 0.024(3) 0.000(2) -0.005(2) 0.004(2)
C3B 0.017(2) 0.024(3) 0.025(3) -0.001(2) -0.003(2) 0.005(2)
C4B 0.019(3) 0.029(3) 0.026(3) 0.007(2) -0.001(2) 0.002(2)
C5B 0.019(3) 0.028(3) 0.019(3) 0.002(2) -0.001(2) 0.002(2)
C6B 0.017(3) 0.033(3) 0.025(3) 0.003(2) -0.004(2) -0.002(2)
C7B 0.023(3) 0.025(3) 0.026(3) -0.001(2) -0.001(2) -0.003(2)
C8B 0.021(3) 0.038(3) 0.023(3) 0.003(3) -0.005(2) -0.003(2)
C9B 0.027(3) 0.038(4) 0.031(3) 0.006(3) -0.004(3) -0.009(3)
C10B 0.069(5) 0.039(4) 0.051(5) 0.002(4) -0.025(4) -0.020(4)
C11B 0.027(3) 0.036(4) 0.029(3) 0.007(3) -0.007(2) -0.007(3)
C12B 0.027(3) 0.032(3) 0.027(3) 0.007(2) -0.009(2) 0.001(2)
C13B 0.032(3) 0.038(4) 0.030(3) 0.004(3) -0.001(3) 0.003(3)
C14B 0.050(4) 0.036(4) 0.031(3) 0.000(3) -0.004(3) 0.010(3)
C15B 0.044(4) 0.032(4) 0.051(4) 0.000(3) -0.018(3) -0.001(3)
C16B 0.031(3) 0.031(3) 0.054(4) 0.001(3) -0.006(3) -0.006(3)
C17B 0.031(3) 0.030(3) 0.040(4) 0.001(3) 0.001(3) -0.003(3)

loop_
_atom_type_symbol
_atom_type_description
_atom_type_scat_dispersion_real
_atom_type_scat_dispersion_imag
_atom_type_scat_source
C C 0.0181 0.0091 'International Tables Vol C Tables 4.2.6.8 and 6.1.1.4'
H H 0.0000 0.0000 'International Tables Vol C Tables 4.2.6.8 and 6.1.1.4'
N N 0.0311 0.0180 'International Tables Vol C Tables 4.2.6.8 and 6.1.1.4'
O O 0.0492 0.0322 'International Tables Vol C Tables 4.2.6.8 and 6.1.1.4'
S S 0.3331 0.5567 'International Tables Vol C Tables 4.2.6.8 and 6.1.1.4'

loop_
_geom_angle_atom_site_label_1
_geom_angle_atom_site_label_2
_geom_angle_atom_site_label_3
_geom_angle
_geom_angle_site_symmetry_1
_geom_angle_site_symmetry_3
_geom_angle_publ_flag
C1A S2A C2A 97.9(3) . . ?
C1A S3A C3A 97.8(3) . . ?
C2A S4A C4A 99.2(3) . . ?
C3A S5A C5A 102.8(3) . . ?
C9A O3A C10A 115.2(6) . . ?
C7A N1A H1A 118.2 . . ?
C7A N1A C8A 123.6(5) . . ?
C8A N1A H1A 118.2 . . ?
S1A C1A S2A 124.3(4) . . ?
S1A C1A S3A 123.1(4) . . ?
S2A C1A S3A 112.7(3) . . ?
S4A C2A S2A 116.6(3) . . ?
C3A C2A S2A 115.5(5) . . ?
C3A C2A S4A 128.0(5) . . ?
S3A C3A S5A 115.4(4) . . ?
C2A C3A S3A 116.2(5) . . ?
C2A C3A S5A 128.4(5) . . ?
S4A C4A H4A 109.2 . . ?
C5A C4A S4A 111.6(4) . . ?
C5A C4A H4A 109.2 . . ?
C5A C4A C6A 111.7(5) . . ?
C6A C4A S4A 105.8(4) . . ?
C6A C4A H4A 109.2 . . ?
S5A C5A H5AA 108.5 . . ?
S5A C5A H5AB 108.5 . . ?
C4A C5A S5A 115.1(4) . . ?
C4A C5A H5AA 108.5 . . ?
C4A C5A H5AB 108.5 . . ?
H5AA C5A H5AB 107.5 . . ?
C4A C6A H6AA 109.5 . . ?
C4A C6A H6AB 109.5 . . ?
H6AA C6A H6AB 108.1 . . ?
C7A C6A C4A 110.8(5) . . ?
C7A C6A H6AA 109.5 . . ?
C7A C6A H6AB 109.5 . . ?
O1A C7A N1A 123.3(6) . . ?
O1A C7A C6A 121.5(5) . . ?
N1A C7A C6A 115.2(5) . . ?
N1A C8A H8A 108.4 . . ?
N1A C8A C9A 109.2(5) . . ?
N1A C8A C11A 112.3(5) . . ?
C9A C8A H8A 108.4 . . ?
C9A C8A C11A 110.1(5) . . ?
C11A C8A H8A 108.4 . . ?
O2A C9A O3A 124.9(6) . . ?
O2A C9A C8A 124.4(6) . . ?
O3A C9A C8A 110.6(6) . . ?
O3A C10A H10A 109.5 . . ?
O3A C10A H10B 109.5 . . ?
O3A C10A H10C 109.5 . . ?
H10A C10A H10B 109.5 . . ?
H10A C10A H10C 109.5 . . ?
H10B C10A H10C 109.5 . . ?
C8A C11A H11A 109.3 . . ?
C8A C11A H11B 109.3 . . ?
H11A C11A H11B 107.9 . . ?
C12A C11A C8A 111.8(5) . . ?
C12A C11A H11A 109.3 . . ?
C12A C11A H11B 109.3 . . ?
C13A C12A C11A 121.4(6) . . ?
C13A C12A C17A 118.0(6) . . ?
C17A C12A C11A 120.6(6) . . ?
C12A C13A H13A 119.3 . . ?
C14A C13A C12A 121.3(7) . . ?
C14A C13A H13A 119.3 . . ?
C13A C14A H14A 120.0 . . ?
C13A C14A C15A 120.0(7) . . ?
C15A C14A H14A 120.0 . . ?
C14A C15A H15A 120.4 . . ?
C16A C15A C14A 119.2(7) . . ?
C16A C15A H15A 120.4 . . ?
C15A C16A H16A 119.5 . . ?
C15A C16A C17A 121.0(7) . . ?
C17A C16A H16A 119.5 . . ?
C12A C17A H17A 119.8 . . ?
C16A C17A C12A 120.4(7) . . ?
C16A C17A H17A 119.8 . . ?
C1B S2B C2B 97.8(3) . . ?
C1B S3B C3B 97.8(3) . . ?
C2B S4B C4B 102.2(3) . . ?
C3B S5B C5B 99.2(3) . . ?
C9B O3B C10B 116.0(6) . . ?
C7B N1B H1B 117.9 . . ?
C7B N1B C8B 124.1(5) . . ?
C8B N1B H1B 117.9 . . ?
S1B C1B S2B 123.3(4) . . ?
S1B C1B S3B 124.4(4) . . ?
S3B C1B S2B 112.3(4) . . ?
S2B C2B S4B 114.8(3) . . ?
C3B C2B S2B 115.9(4) . . ?
C3B C2B S4B 129.3(5) . . ?
S3B C3B S5B 116.2(3) . . ?
C2B C3B S3B 116.1(5) . . ?
C2B C3B S5B 127.7(5) . . ?
S4B C4B H4BA 108.4 . . ?
S4B C4B H4BB 108.4 . . ?
H4BA C4B H4BB 107.5 . . ?
C5B C4B S4B 115.3(4) . . ?
C5B C4B H4BA 108.4 . . ?
C5B C4B H4BB 108.4 . . ?
S5B C5B H5B 109.3 . . ?
C4B C5B S5B 111.4(4) . . ?
C4B C5B H5B 109.3 . . ?
C6B C5B S5B 105.8(4) . . ?
C6B C5B C4B 111.8(5) . . ?
C6B C5B H5B 109.3 . . ?
C5B C6B H6BA 109.4 . . ?
C5B C6B H6BB 109.4 . . ?
C5B C6B C7B 111.2(5) . . ?
H6BA C6B H6BB 108.0 . . ?
C7B C6B H6BA 109.4 . . ?
C7B C6B H6BB 109.4 . . ?
O1B C7B N1B 123.7(6) . . ?
O1B C7B C6B 121.1(5) . . ?
N1B C7B C6B 115.2(5) . . ?
N1B C8B H8B 108.2 . . ?
N1B C8B C9B 109.9(5) . . ?
N1B C8B C11B 111.6(5) . . ?
C9B C8B H8B 108.2 . . ?
C9B C8B C11B 110.7(5) . . ?
C11B C8B H8B 108.2 . . ?
O2B C9B O3B 124.0(7) . . ?
O2B C9B C8B 124.7(6) . . ?
O3B C9B C8B 111.3(6) . . ?
O3B C10B H10D 109.5 . . ?
O3B C10B H10E 109.5 . . ?
O3B C10B H10F 109.5 . . ?
H10D C10B H10E 109.5 . . ?
H10D C10B H10F 109.5 . . ?
H10E C10B H10F 109.5 . . ?
C8B C11B H11C 109.0 . . ?
C8B C11B H11D 109.0 . . ?
H11C C11B H11D 107.8 . . ?
C12B C11B C8B 113.1(5) . . ?
C12B C11B H11C 109.0 . . ?
C12B C11B H11D 109.0 . . ?
C13B C12B C11B 120.7(6) . . ?
C17B C12B C11B 121.0(6) . . ?
C17B C12B C13B 118.3(7) . . ?
C12B C13B H13B 119.8 . . ?
C14B C13B C12B 120.5(7) . . ?
C14B C13B H13B 119.8 . . ?
C13B C14B H14B 119.7 . . ?
C13B C14B C15B 120.7(7) . . ?
C15B C14B H14B 119.7 . . ?
C14B C15B H15B 120.4 . . ?
C16B C15B C14B 119.1(7) . . ?
C16B C15B H15B 120.4 . . ?
C15B C16B H16B 119.8 . . ?
C15B C16B C17B 120.3(7) . . ?
C17B C16B H16B 119.8 . . ?
C12B C17B H17B 119.5 . . ?
C16B C17B C12B 121.1(7) . . ?
C16B C17B H17B 119.5 . . ?

loop_
_geom_bond_atom_site_label_1
_geom_bond_atom_site_label_2
_geom_bond_distance
_geom_bond_site_symmetry_2
_geom_bond_publ_flag
S1A C1A 1.647(6) . ?
S2A C1A 1.728(6) . ?
S2A C2A 1.750(6) . ?
S3A C1A 1.734(7) . ?
S3A C3A 1.739(6) . ?
S4A C2A 1.745(6) . ?
S4A C4A 1.824(6) . ?
S5A C3A 1.752(6) . ?
S5A C5A 1.806(6) . ?
O1A C7A 1.237(7) . ?
O2A C9A 1.210(9) . ?
O3A C9A 1.311(9) . ?
O3A C10A 1.461(9) . ?
N1A H1A 0.8800 . ?
N1A C7A 1.341(8) . ?
N1A C8A 1.440(8) . ?
C2A C3A 1.361(9) . ?
C4A H4A 1.0000 . ?
C4A C5A 1.525(9) . ?
C4A C6A 1.535(8) . ?
C5A H5AA 0.9900 . ?
C5A H5AB 0.9900 . ?
C6A H6AA 0.9900 . ?
C6A H6AB 0.9900 . ?
C6A C7A 1.512(8) . ?
C8A H8A 1.0000 . ?
C8A C9A 1.534(8) . ?
C8A C11A 1.547(10) . ?
C10A H10A 0.9800 . ?
C10A H10B 0.9800 . ?
C10A H10C 0.9800 . ?
C11A H11A 0.9900 . ?
C11A H11B 0.9900 . ?
C11A C12A 1.505(9) . ?
C12A C13A 1.387(10) . ?
C12A C17A 1.396(9) . ?
C13A H13A 0.9500 . ?
C13A C14A 1.384(11) . ?
C14A H14A 0.9500 . ?
C14A C15A 1.394(12) . ?
C15A H15A 0.9500 . ?
C15A C16A 1.365(12) . ?
C16A H16A 0.9500 . ?
C16A C17A 1.393(10) . ?
C17A H17A 0.9500 . ?
S1B C1B 1.641(6) . ?
S2B C1B 1.736(6) . ?
S2B C2B 1.751(6) . ?
S3B C1B 1.733(7) . ?
S3B C3B 1.750(6) . ?
S4B C2B 1.754(6) . ?
S4B C4B 1.809(7) . ?
S5B C3B 1.752(6) . ?
S5B C5B 1.822(6) . ?
O1B C7B 1.238(8) . ?
O2B C9B 1.201(9) . ?
O3B C9B 1.330(9) . ?
O3B C10B 1.440(10) . ?
N1B H1B 0.8800 . ?
N1B C7B 1.334(8) . ?
N1B C8B 1.454(8) . ?
C2B C3B 1.344(8) . ?
C4B H4BA 0.9900 . ?
C4B H4BB 0.9900 . ?
C4B C5B 1.527(8) . ?
C5B H5B 1.0000 . ?
C5B C6B 1.520(9) . ?
C6B H6BA 0.9900 . ?
C6B H6BB 0.9900 . ?
C6B C7B 1.522(8) . ?
C8B H8B 1.0000 . ?
C8B C9B 1.519(10) . ?
C8B C11B 1.531(9) . ?
C10B H10D 0.9800 . ?
C10B H10E 0.9800 . ?
C10B H10F 0.9800 . ?
C11B H11C 0.9900 . ?
C11B H11D 0.9900 . ?
C11B C12B 1.501(10) . ?
C12B C13B 1.397(10) . ?
C12B C17B 1.389(9) . ?
C13B H13B 0.9500 . ?
C13B C14B 1.377(12) . ?
C14B H14B 0.9500 . ?
C14B C15B 1.396(12) . ?
C15B H15B 0.9500 . ?
C15B C16B 1.372(12) . ?
C16B H16B 0.9500 . ?
C16B C17B 1.388(11) . ?
C17B H17B 0.9500 . ?

loop_
_geom_hbond_atom_site_label_D
_geom_hbond_atom_site_label_H
_geom_hbond_atom_site_label_A
_geom_hbond_distance_DH
_geom_hbond_distance_HA
_geom_hbond_distance_DA
_geom_hbond_angle_DHA
_geom_hbond_site_symmetry_A
_geom_hbond_publ_flag
N1A H1A O1A 0.88 2.08 2.857(6) 146.1 1_455 yes
N1B H1B O1B 0.88 2.09 2.855(6) 145.0 1_655 yes

loop_
_geom_torsion_atom_site_label_1
_geom_torsion_atom_site_label_2
_geom_torsion_atom_site_label_3
_geom_torsion_atom_site_label_4
_geom_torsion
_geom_torsion_site_symmetry_1
_geom_torsion_site_symmetry_2
_geom_torsion_site_symmetry_3
_geom_torsion_site_symmetry_4
_geom_torsion_publ_flag
S2A C2A C3A S3A -0.5(6) . . . . ?
S2A C2A C3A S5A -179.0(4) . . . . ?
S4A C2A C3A S3A 177.6(4) . . . . ?
S4A C2A C3A S5A -0.8(9) . . . . ?
S4A C4A C5A S5A -69.8(5) . . . . ?
S4A C4A C6A C7A 174.1(4) . . . . ?
N1A C8A C9A O2A -137.2(7) . . . . ?
N1A C8A C9A O3A 45.2(7) . . . . ?
N1A C8A C11A C12A -56.2(7) . . . . ?
C1A S2A C2A S4A -179.6(3) . . . . ?
C1A S2A C2A C3A -1.2(5) . . . . ?
C1A S3A C3A S5A -179.4(3) . . . . ?
C1A S3A C3A C2A 2.0(5) . . . . ?
C2A S2A C1A S1A -177.0(4) . . . . ?
C2A S2A C1A S3A 2.5(4) . . . . ?
C2A S4A C4A C5A 57.8(4) . . . . ?
C2A S4A C4A C6A 179.6(4) . . . . ?
C3A S3A C1A S1A 176.8(4) . . . . ?
C3A S3A C1A S2A -2.7(4) . . . . ?
C3A S5A C5A C4A 36.9(5) . . . . ?
C4A S4A C2A S2A 153.8(3) . . . . ?
C4A S4A C2A C3A -24.3(6) . . . . ?
C4A C6A C7A O1A -37.0(8) . . . . ?
C4A C6A C7A N1A 143.7(6) . . . . ?
C5A S5A C3A S3A -179.6(3) . . . . ?
C5A S5A C3A C2A -1.1(6) . . . . ?
C5A C4A C6A C7A -64.2(6) . . . . ?
C6A C4A C5A S5A 171.9(4) . . . . ?
C7A N1A C8A C9A -122.7(6) . . . . ?
C7A N1A C8A C11A 114.9(7) . . . . ?
C8A N1A C7A O1A -1.1(10) . . . . ?
C8A N1A C7A C6A 178.2(5) . . . . ?
C8A C11A C12A C13A 89.3(8) . . . . ?
C8A C11A C12A C17A -90.1(7) . . . . ?
C9A C8A C11A C12A -178.0(5) . . . . ?
C10A O3A C9A O2A 4.7(12) . . . . ?
C10A O3A C9A C8A -177.7(8) . . . . ?
C11A C8A C9A O2A -13.5(9) . . . . ?
C11A C8A C9A O3A 168.8(6) . . . . ?
C11A C12A C13A C14A -179.5(7) . . . . ?
C11A C12A C17A C16A 178.5(7) . . . . ?
C12A C13A C14A C15A 1.8(12) . . . . ?
C13A C12A C17A C16A -1.0(11) . . . . ?
C13A C14A C15A C16A -2.6(12) . . . . ?
C14A C15A C16A C17A 1.6(13) . . . . ?
C15A C16A C17A C12A 0.2(13) . . . . ?
C17A C12A C13A C14A 0.0(11) . . . . ?
S2B C2B C3B S3B -0.1(6) . . . . ?
S2B C2B C3B S5B 178.0(3) . . . . ?
S4B C2B C3B S3B -179.4(4) . . . . ?
S4B C2B C3B S5B -1.3(8) . . . . ?
S4B C4B C5B S5B -69.9(5) . . . . ?
S4B C4B C5B C6B 172.0(4) . . . . ?
S5B C5B C6B C7B 174.1(4) . . . . ?
N1B C8B C9B O2B -141.3(7) . . . . ?
N1B C8B C9B O3B 40.2(7) . . . . ?
N1B C8B C11B C12B -56.2(7) . . . . ?
C1B S2B C2B S4B -178.9(3) . . . . ?
C1B S2B C2B C3B 1.7(5) . . . . ?
C1B S3B C3B S5B -179.8(3) . . . . ?
C1B S3B C3B C2B -1.5(5) . . . . ?
C2B S2B C1B S1B 177.3(4) . . . . ?
C2B S2B C1B S3B -2.6(4) . . . . ?
C2B S4B C4B C5B 37.0(5) . . . . ?
C3B S3B C1B S1B -177.4(4) . . . . ?
C3B S3B C1B S2B 2.5(4) . . . . ?
C3B S5B C5B C4B 57.6(5) . . . . ?
C3B S5B C5B C6B 179.3(4) . . . . ?
C4B S4B C2B S2B 179.9(3) . . . . ?
C4B S4B C2B C3B -0.8(6) . . . . ?
C4B C5B C6B C7B -64.4(6) . . . . ?
C5B S5B C3B S3B 154.0(3) . . . . ?
C5B S5B C3B C2B -24.0(6) . . . . ?
C5B C6B C7B O1B -36.7(8) . . . . ?
C5B C6B C7B N1B 143.7(5) . . . . ?
C7B N1B C8B C9B -122.9(6) . . . . ?
C7B N1B C8B C11B 113.9(7) . . . . ?
C8B N1B C7B O1B -0.8(10) . . . . ?
C8B N1B C7B C6B 178.8(5) . . . . ?
C8B C11B C12B C13B 91.2(7) . . . . ?
C8B C11B C12B C17B -88.3(7) . . . . ?
C9B C8B C11B C12B -178.9(5) . . . . ?
C10B O3B C9B O2B 4.9(11) . . . . ?
C10B O3B C9B C8B -176.6(7) . . . . ?
C11B C8B C9B O2B -17.6(10) . . . . ?
C11B C8B C9B O3B 163.9(5) . . . . ?
C11B C12B C13B C14B -179.7(6) . . . . ?
C11B C12B C17B C16B 179.1(6) . . . . ?
C12B C13B C14B C15B 1.3(11) . . . . ?
C13B C12B C17B C16B -0.4(10) . . . . ?
C13B C14B C15B C16B -2.0(11) . . . . ?
C14B C15B C16B C17B 1.4(11) . . . . ?
C15B C16B C17B C12B -0.3(11) . . . . ?
C17B C12B C13B C14B -0.1(10) . . . . ?
